data_4348917
loop_
_publ_author_name
'Rajendra Kumar, George'
'Thilagar, Pakkirisamy'

_publ_section_title
;
 Tuning the Phosphorescence and Solid State Luminescence of
 Triarylborane-Functionalized Acetylacetonato Platinum Complexes.
;
_journal_issue 23
_journal_name_full 'Inorganic chemistry'
_journal_page_first 12220
_journal_page_last 12229
_journal_paper_doi 10.1021/acs.inorgchem.6b01827
_journal_volume 55
_journal_year 2016
_chemical_formula_moiety 'C88 H96 B2 N2 O4 Pt2'
_chemical_formula_sum 'C88 H96 B2 N2 O4 Pt2'
_chemical_formula_weight 1657.44
_space_group_IT_number 9
_space_group_name_Hall 'C -2yc'
_space_group_name_H-M_alt 'C 1 c 1'
_symmetry_cell_setting monoclinic
_symmetry_space_group_name_H-M 'C 1 c 1'
_atom_sites_solution_hydrogens geom
_atom_sites_solution_primary direct
_atom_sites_solution_secondary difmap
_audit_creation_method SHELXL-97
_cell_angle_alpha 90.00
_cell_angle_beta 112.57
_cell_angle_gamma 90.00
_cell_formula_units_Z 2
_cell_length_a 11.8838(14)
_cell_length_b 22.193(2)
_cell_length_c 15.4836(18)
_cell_measurement_temperature 293(2)
_cell_volume 3770.8(7)
_computing_structure_refinement 'SHELXL-97 (Sheldrick, 2008)'
_diffrn_ambient_temperature 293(2)
_diffrn_measured_fraction_theta_full 0.978
_diffrn_measured_fraction_theta_max 0.787
_diffrn_measurement_device_type BRUKER
_diffrn_radiation_monochromator graphite
_diffrn_radiation_source 'fine-focus sealed tube'
_diffrn_radiation_type MoK\a
_diffrn_radiation_wavelength 0.71073
_diffrn_reflns_av_R_equivalents 0.0634
_diffrn_reflns_av_sigmaI/netI 0.1072
_diffrn_reflns_limit_h_max 16
_diffrn_reflns_limit_h_min -16
_diffrn_reflns_limit_k_max 29
_diffrn_reflns_limit_k_min -30
_diffrn_reflns_limit_l_max 21
_diffrn_reflns_limit_l_min -21
_diffrn_reflns_number 46902
_diffrn_reflns_theta_full 30.65
_diffrn_reflns_theta_max 30.65
_diffrn_reflns_theta_min 3.32
_exptl_absorpt_coefficient_mu 3.805
_exptl_absorpt_correction_T_max 0.102
_exptl_absorpt_correction_T_min 0.051
_exptl_absorpt_correction_type empirical
_exptl_crystal_colour green
_exptl_crystal_density_diffrn 1.447
_exptl_crystal_density_method 'not measured'
_exptl_crystal_description RECTANGLE
_exptl_crystal_F_000 2652
_exptl_crystal_size_max 0.9
_exptl_crystal_size_mid 0.7
_exptl_crystal_size_min 0.6
_refine_diff_density_max 1.028
_refine_diff_density_min -0.805
_refine_diff_density_rms 0.107
_refine_ls_abs_structure_details 'Flack H D (1983), Acta Cryst. A39, 876-881'
_refine_ls_abs_structure_Flack 0.41(3)
_refine_ls_extinction_method none
_refine_ls_goodness_of_fit_ref 0.989
_refine_ls_hydrogen_treatment mixed
_refine_ls_matrix_type full
_refine_ls_number_parameters 362
_refine_ls_number_reflns 8466
_refine_ls_number_restraints 2
_refine_ls_restrained_S_all 0.989
_refine_ls_R_factor_all 0.1149
_refine_ls_R_factor_gt 0.0559
_refine_ls_shift/su_max 0.124
_refine_ls_shift/su_mean 0.086
_refine_ls_structure_factor_coef Fsqd
_refine_ls_weighting_details 'calc w=1/[\s^2^(Fo^2^)+(0.0530P)^2^+0.0000P] where P=(Fo^2^+2Fc^2^)/3'
_refine_ls_weighting_scheme calc
_refine_ls_wR_factor_gt 0.0950
_refine_ls_wR_factor_ref 0.1103
_reflns_number_gt 5492
_reflns_number_total 8466
_reflns_threshold_expression >2\s(I)
_cod_data_source_file ic6b01827_si_002.cif
_cod_data_source_block rajen
_cod_original_cell_volume 3771.0(7)
_cod_original_sg_symbol_H-M 'C c'
_cod_database_code 4348917

loop_
_symmetry_equiv_pos_as_xyz
'x, y, z'
'x, -y, z+1/2'
'x+1/2, y+1/2, z'
'x+1/2, -y+1/2, z+1/2'

loop_
_atom_site_label
_atom_site_type_symbol
_atom_site_fract_x
_atom_site_fract_y
_atom_site_fract_z
_atom_site_U_iso_or_equiv
_atom_site_adp_type
_atom_site_occupancy
_atom_site_symmetry_multiplicity
_atom_site_calc_flag
_atom_site_refinement_flags
Pt1 Pt 0.1732(2) 0.167748(9) 0.87453(16) 0.04231(9) Uani 1 1 d .
B1 B 0.171(2) 0.5863(3) 0.8770(17) 0.0342(15) Uani 1 1 d .
O1 O 0.2301(11) 0.2308(5) 0.9782(8) 0.058(3) Uani 1 1 d .
O2 O 0.1190(11) 0.2335(5) 0.7757(6) 0.052(3) Uani 1 1 d .
C1 C 0.1230(7) 0.1003(3) 0.7841(4) 0.034(3) Uani 1 1 d G
C2 C 0.0691(10) 0.1064(4) 0.6874(4) 0.053(4) Uani 1 1 d G
H2 H 0.0543 0.1445 0.6605 0.064 Uiso 1 1 calc R
C3 C 0.0374(12) 0.0554(5) 0.6310(4) 0.087(7) Uani 1 1 d G
H3 H 0.0014 0.0595 0.5663 0.105 Uiso 1 1 calc R
C4 C 0.0596(12) -0.0016(4) 0.6711(7) 0.074(6) Uani 1 1 d G
H4 H 0.0384 -0.0357 0.6334 0.088 Uiso 1 1 calc R
C5 C 0.1134(9) -0.0077(3) 0.7678(8) 0.075(6) Uani 1 1 d G
H5 H 0.1282 -0.0458 0.7947 0.090 Uiso 1 1 calc R
C6 C 0.1451(8) 0.0433(4) 0.8242(5) 0.060(5) Uani 1 1 d G
C7 C 0.1993(9) 0.0422(4) 0.9237(5) 0.044(3) Uiso 1 1 d G
C8 C 0.2281(9) -0.0079(3) 0.9819(7) 0.062(5) Uani 1 1 d G
H8 H 0.2126 -0.0464 0.9562 0.074 Uiso 1 1 calc R
C9 C 0.2802(12) -0.0006(4) 1.0783(6) 0.075(6) Uani 1 1 d G
H9 H 0.2995 -0.0342 1.1173 0.090 Uiso 1 1 calc R
C10 C 0.3034(13) 0.0569(5) 1.1167(4) 0.077(6) Uani 1 1 d G
H10 H 0.3382 0.0618 1.1812 0.092 Uiso 1 1 calc R
C11 C 0.2746(12) 0.1071(4) 1.0585(6) 0.101(8) Uani 1 1 d G
H11 H 0.2901 0.1456 1.0841 0.122 Uiso 1 1 calc R
N1 N 0.2225(10) 0.0998(3) 0.9620(5) 0.018(4) Uiso 0.50 1 d PG
C12 C 0.2592(16) 0.3275(7) 1.0513(10) 0.052(3) Uani 1 1 d .
H12A H 0.2891 0.3018 1.1052 0.078 Uiso 1 1 calc R
H12B H 0.1900 0.3498 1.0515 0.078 Uiso 1 1 calc R
H12C H 0.3222 0.3551 1.0528 0.078 Uiso 1 1 calc R
C13 C 0.2210(15) 0.2885(6) 0.9611(10) 0.040(3) Uani 1 1 d .
C14 C 0.171(2) 0.3179(3) 0.8764(14) 0.0429(15) Uani 1 1 d .
C15 C 0.1274(17) 0.2918(8) 0.7858(12) 0.054(4) Uani 1 1 d .
C16 C 0.074(3) 0.3204(9) 0.6999(16) 0.096(8) Uani 1 1 d .
H16A H 0.0496 0.2909 0.6509 0.144 Uiso 1 1 calc R
H16B H 0.1318 0.3475 0.6912 0.144 Uiso 1 1 calc R
H16C H 0.0040 0.3427 0.6982 0.144 Uiso 1 1 calc R
C17 C 0.1719(12) 0.38716(9) 0.8739(10) 0.0360(10) Uani 1 1 d G
C18 C 0.0701(9) 0.4178(3) 0.8744(7) 0.034(3) Uiso 1 1 d G
C19 C 0.0687(8) 0.4805(3) 0.8743(6) 0.032(3) Uiso 1 1 d G
C20 C 0.1690(10) 0.51241(9) 0.8737(9) 0.0329(13) Uani 1 1 d G
C21 C 0.2707(8) 0.4817(3) 0.8732(7) 0.037(3) Uani 1 1 d G
C22 C 0.2722(9) 0.4191(3) 0.8733(8) 0.042(4) Uani 1 1 d G
C23 C 0.3838(16) 0.3853(8) 0.8743(11) 0.053(4) Uani 1 1 d .
H23A H 0.3698 0.3427 0.8748 0.079 Uiso 1 1 calc R
H23B H 0.4531 0.3962 0.9291 0.079 Uiso 1 1 calc R
H23C H 0.3989 0.3955 0.8195 0.079 Uiso 1 1 calc R
C24 C -0.0374(15) 0.3816(7) 0.8767(12) 0.051(4) Uani 1 1 d .
H24A H -0.1008 0.4086 0.8761 0.076 Uiso 1 1 calc R
H24B H -0.0116 0.3575 0.9325 0.076 Uiso 1 1 calc R
H24C H -0.0677 0.3558 0.8229 0.076 Uiso 1 1 calc R
C25 C -0.0337(13) 0.5145(7) 0.8789(10) 0.042(3) Uani 1 1 d .
H25A H -0.0183 0.5568 0.8769 0.063 Uiso 1 1 calc R
H25B H -0.0436 0.5051 0.9360 0.063 Uiso 1 1 calc R
H25C H -0.1066 0.5040 0.8266 0.063 Uiso 1 1 calc R
C26 C 0.3904(14) 0.5128(7) 0.8694(11) 0.049(4) Uani 1 1 d .
H26A H 0.3815 0.5558 0.8687 0.074 Uiso 1 1 calc R
H26B H 0.4012 0.5001 0.8138 0.074 Uiso 1 1 calc R
H26C H 0.4601 0.5011 0.9233 0.074 Uiso 1 1 calc R
C27 C 0.0616(6) 0.6241(4) 0.7906(4) 0.052(4) Uani 1 1 d G
C28 C 0.0329(8) 0.6093(4) 0.6973(5) 0.041(3) Uani 1 1 d G
C29 C -0.0664(9) 0.6363(4) 0.6279(4) 0.043(3) Uani 1 1 d G
H29 H -0.0856 0.6265 0.5655 0.052 Uiso 1 1 calc R
C30 C -0.1368(7) 0.6780(4) 0.6518(5) 0.038(3) Uani 1 1 d G
C31 C -0.1081(7) 0.6928(4) 0.7451(6) 0.049(3) Uani 1 1 d G
H31 H -0.1552 0.7207 0.7610 0.058 Uiso 1 1 calc R
C32 C -0.0088(7) 0.6658(4) 0.8145(4) 0.038(3) Uani 1 1 d G
C33 C -0.241(2) 0.7029(10) 0.5806(16) 0.086(7) Uani 1 1 d .
H33A H -0.2802 0.7305 0.6079 0.129 Uiso 1 1 calc R
H33B H -0.2967 0.6711 0.5495 0.129 Uiso 1 1 calc R
H33C H -0.2170 0.7238 0.5363 0.129 Uiso 1 1 calc R
C34 C 0.0242(16) 0.6856(7) 0.9125(12) 0.063(4) Uani 1 1 d .
H34A H 0.0949 0.6639 0.9525 0.095 Uiso 1 1 calc R
H34B H -0.0425 0.6778 0.9314 0.095 Uiso 1 1 calc R
H34C H 0.0416 0.7280 0.9172 0.095 Uiso 1 1 calc R
C35 C 0.1026(15) 0.5636(8) 0.6653(12) 0.050(4) Uani 1 1 d .
H35A H 0.1699 0.5486 0.7184 0.075 Uiso 1 1 calc R
H35B H 0.1326 0.5822 0.6224 0.075 Uiso 1 1 calc R
H35C H 0.0496 0.5308 0.6347 0.075 Uiso 1 1 calc R
C36 C 0.2771(6) 0.6192(4) 0.9543(4) 0.025(2) Uani 1 1 d G
C37 C 0.3452(8) 0.6625(4) 0.9311(5) 0.054(4) Uani 1 1 d G
C38 C 0.4426(9) 0.6904(4) 1.0010(8) 0.065(5) Uani 1 1 d G
H38 H 0.4881 0.7194 0.9855 0.078 Uiso 1 1 calc R
C39 C 0.4719(9) 0.6749(5) 1.0941(7) 0.072(5) Uani 1 1 d G
C40 C 0.4038(11) 0.6315(5) 1.1173(4) 0.069(5) Uani 1 1 d G
H40 H 0.4235 0.6212 1.1796 0.083 Uiso 1 1 calc R
C41 C 0.3064(9) 0.6037(4) 1.0474(5) 0.046(3) Uani 1 1 d G
C42 C 0.2411(19) 0.5572(9) 1.0789(11) 0.069(5) Uani 1 1 d .
H42A H 0.1770 0.5402 1.0256 0.104 Uiso 1 1 calc R
H42B H 0.2068 0.5753 1.1196 0.104 Uiso 1 1 calc R
H42C H 0.2970 0.5261 1.1120 0.104 Uiso 1 1 calc R
C43 C 0.3255(14) 0.6816(8) 0.8299(12) 0.066(5) Uani 1 1 d .
H43A H 0.3831 0.7125 0.8319 0.099 Uiso 1 1 calc R
H43B H 0.2442 0.6969 0.7990 0.099 Uiso 1 1 calc R
H43C H 0.3370 0.6474 0.7963 0.099 Uiso 1 1 calc R
C44 C 0.5916(16) 0.7048(10) 1.1766(14) 0.079(7) Uani 1 1 d .
H44A H 0.5979 0.6898 1.2364 0.118 Uiso 1 1 calc R
H44B H 0.5831 0.7478 1.1753 0.118 Uiso 1 1 calc R
H44C H 0.6637 0.6942 1.1661 0.118 Uiso 1 1 calc R

loop_
_atom_site_aniso_label
_atom_site_aniso_U_11
_atom_site_aniso_U_22
_atom_site_aniso_U_33
_atom_site_aniso_U_23
_atom_site_aniso_U_13
_atom_site_aniso_U_12
Pt1 0.04192(13) 0.03161(11) 0.05514(14) 0.0010(5) 0.02057(10) 0.0006(6)
B1 0.028(3) 0.036(3) 0.048(4) 0.014(8) 0.024(3) 0.000(8)
O1 0.053(7) 0.040(6) 0.077(7) 0.013(5) 0.022(6) 0.004(5)
O2 0.089(8) 0.034(5) 0.034(5) 0.002(3) 0.025(5) 0.007(5)
C1 0.024(4) 0.020(3) 0.058(6) -0.011(3) 0.018(3) -0.005(2)
C2 0.071(9) 0.061(8) 0.014(4) -0.006(4) 0.001(4) -0.006(7)
C3 0.071(13) 0.053(11) 0.107(16) -0.013(10) 0.000(11) -0.012(10)
C4 0.068(11) 0.050(10) 0.112(15) -0.032(10) 0.044(11) 0.000(8)
C5 0.041(8) 0.046(10) 0.131(17) -0.002(10) 0.025(9) -0.012(7)
C6 0.032(5) 0.035(5) 0.137(11) -0.012(4) 0.060(6) -0.006(3)
C8 0.073(11) 0.038(8) 0.104(13) 0.021(8) 0.067(10) 0.007(7)
C9 0.079(12) 0.071(12) 0.079(13) 0.022(10) 0.034(10) 0.034(10)
C10 0.102(16) 0.065(12) 0.066(11) 0.024(10) 0.036(11) 0.009(12)
C11 0.093(13) 0.034(7) 0.21(2) 0.035(10) 0.100(15) 0.010(8)
C12 0.067(7) 0.036(6) 0.038(6) -0.013(5) 0.005(5) 0.003(5)
C13 0.055(9) 0.023(6) 0.048(8) 0.001(5) 0.026(7) 0.003(5)
C14 0.051(3) 0.034(3) 0.048(3) -0.015(8) 0.024(3) 0.011(8)
C15 0.051(10) 0.044(8) 0.066(10) 0.010(8) 0.021(9) 0.014(7)
C16 0.16(2) 0.050(9) 0.086(13) -0.019(8) 0.056(13) 0.000(10)
C17 0.043(3) 0.030(2) 0.038(3) 0.001(8) 0.018(2) 0.000(9)
C20 0.030(3) 0.038(3) 0.034(2) 0.010(6) 0.015(2) 0.024(6)
C21 0.031(4) 0.037(4) 0.046(5) 0.007(3) 0.020(3) 0.006(3)
C22 0.045(6) 0.038(5) 0.055(6) 0.007(3) 0.031(4) 0.016(3)
C23 0.049(9) 0.045(8) 0.069(11) 0.013(7) 0.027(8) 0.004(7)
C24 0.050(9) 0.044(8) 0.077(11) 0.002(6) 0.043(8) -0.020(7)
C25 0.034(6) 0.037(6) 0.068(8) -0.016(5) 0.034(6) -0.015(5)
C26 0.035(6) 0.053(8) 0.070(9) -0.017(6) 0.032(6) -0.013(5)
C27 0.053(9) 0.044(7) 0.060(9) 0.005(6) 0.023(7) -0.008(6)
C28 0.044(7) 0.050(7) 0.032(6) 0.002(5) 0.017(6) -0.003(5)
C29 0.048(7) 0.030(5) 0.046(7) 0.016(5) 0.011(6) 0.003(5)
C30 0.015(4) 0.033(6) 0.060(8) 0.013(5) 0.005(4) 0.010(4)
C31 0.021(5) 0.048(7) 0.063(8) 0.007(6) 0.001(5) 0.007(5)
C32 0.031(5) 0.020(4) 0.067(8) 0.009(5) 0.024(5) 0.010(4)
C33 0.083(14) 0.073(12) 0.100(13) 0.000(10) 0.033(11) -0.016(10)
C34 0.074(10) 0.050(6) 0.064(8) -0.011(6) 0.026(7) 0.035(7)
C35 0.054(8) 0.052(7) 0.051(8) 0.011(6) 0.027(7) 0.004(6)
C36 0.020(5) 0.018(4) 0.034(5) -0.002(3) 0.008(4) -0.004(3)
C37 0.039(7) 0.066(9) 0.046(7) 0.016(6) 0.005(6) 0.006(6)
C38 0.062(8) 0.044(7) 0.115(13) -0.003(8) 0.062(9) -0.013(7)
C39 0.079(11) 0.060(10) 0.073(11) -0.007(8) 0.027(9) 0.018(8)
C40 0.065(10) 0.094(12) 0.045(8) 0.002(7) 0.015(8) 0.021(8)
C41 0.055(8) 0.028(5) 0.057(8) -0.011(5) 0.024(7) -0.006(5)
C42 0.099(13) 0.073(9) 0.034(7) 0.009(6) 0.023(7) -0.035(9)
C43 0.037(7) 0.093(10) 0.076(10) 0.037(8) 0.030(7) 0.018(7)
C44 0.051(10) 0.079(12) 0.077(11) -0.047(10) -0.008(8) -0.022(9)

loop_
_atom_type_symbol
_atom_type_description
_atom_type_scat_dispersion_real
_atom_type_scat_dispersion_imag
_atom_type_scat_source
C C 0.0033 0.0016 'International Tables Vol C Tables 4.2.6.8 and 6.1.1.4'
H H 0.0000 0.0000 'International Tables Vol C Tables 4.2.6.8 and 6.1.1.4'
C C 0.0033 0.0016 'International Tables Vol C Tables 4.2.6.8 and 6.1.1.4'
N N 0.0061 0.0033 'International Tables Vol C Tables 4.2.6.8 and 6.1.1.4'
O O 0.0106 0.0060 'International Tables Vol C Tables 4.2.6.8 and 6.1.1.4'
Pt Pt -1.7033 8.3905 'International Tables Vol C Tables 4.2.6.8 and 6.1.1.4'
B B 0.0013 0.0007 'International Tables Vol C Tables 4.2.6.8 and 6.1.1.4'
Cl Cl 0.1484 0.1585 'International Tables Vol C Tables 4.2.6.8 and 6.1.1.4'

loop_
_geom_angle_atom_site_label_1
_geom_angle_atom_site_label_2
_geom_angle_atom_site_label_3
_geom_angle
N1 Pt1 C1 80.54(17)
N1 Pt1 O2 175.5(4)
C1 Pt1 O2 95.0(4)
N1 Pt1 O1 93.6(4)
C1 Pt1 O1 174.2(4)
O2 Pt1 O1 90.80(19)
C36 B1 C20 119.4(14)
C36 B1 C27 122.0(4)
C20 B1 C27 118.4(15)
C13 O1 Pt1 122.5(11)
C15 O2 Pt1 129.4(10)
C2 C1 C6 120.0
C2 C1 Pt1 125.3(4)
C6 C1 Pt1 114.7(4)
C3 C2 C1 120.0
C2 C3 C4 120.0
C5 C4 C3 120.0
C4 C5 C6 120.0
C5 C6 C1 120.0
C5 C6 C7 124.6(8)
C1 C6 C7 115.4(8)
C8 C7 N1 120.0
C8 C7 C6 127.7(8)
N1 C7 C6 112.3(8)
C7 C8 C9 120.0
C10 C9 C8 120.0
C9 C10 C11 120.0
N1 C11 C10 120.0
C11 N1 C7 120.0
C11 N1 Pt1 122.9(5)
C7 N1 Pt1 117.0(5)
O1 C13 C14 129.1(14)
O1 C13 C12 113.1(13)
C14 C13 C12 117.4(11)
C13 C14 C15 127.4(6)
C13 C14 C17 119.6(14)
C15 C14 C17 112.8(15)
O2 C15 C16 110.7(16)
O2 C15 C14 120.4(14)
C16 C15 C14 128.3(16)
C18 C17 C22 120.0
C18 C17 C14 118.4(11)
C22 C17 C14 121.6(11)
C19 C18 C17 120.0
C19 C18 C24 121.2(10)
C17 C18 C24 118.8(10)
C20 C19 C18 120.0
C20 C19 C25 118.1(8)
C18 C19 C25 121.9(8)
C21 C20 C19 120.0
C21 C20 B1 119.3(10)
C19 C20 B1 120.6(10)
C20 C21 C22 120.0
C20 C21 C26 125.2(9)
C22 C21 C26 114.8(9)
C21 C22 C17 120.0
C21 C22 C23 120.3(10)
C17 C22 C23 119.7(10)
C28 C27 C32 120.0
C28 C27 B1 121.0(8)
C32 C27 B1 118.6(8)
C29 C28 C27 120.0
C29 C28 C35 116.4(8)
C27 C28 C35 123.5(8)
C28 C29 C30 120.0
C31 C30 C29 120.0
C31 C30 C33 120.7(11)
C29 C30 C33 119.3(11)
C30 C31 C32 120.0
C31 C32 C27 120.0
C31 C32 C34 118.5(7)
C27 C32 C34 121.4(7)
C37 C36 C41 120.0
C37 C36 B1 120.6(8)
C41 C36 B1 119.3(8)
C36 C37 C38 120.0
C36 C37 C43 124.9(9)
C38 C37 C43 115.0(9)
C39 C38 C37 120.0
C38 C39 C40 120.0
C38 C39 C44 120.2(11)
C40 C39 C44 119.7(11)
C41 C40 C39 120.0
C40 C41 C36 120.0
C40 C41 C42 116.0(9)
C36 C41 C42 124.0(9)

loop_
_geom_bond_atom_site_label_1
_geom_bond_atom_site_label_2
_geom_bond_distance
Pt1 N1 1.961(7)
Pt1 C1 1.979(6)
Pt1 O2 2.032(9)
Pt1 O1 2.040(12)
B1 C36 1.55(2)
B1 C20 1.641(7)
B1 C27 1.68(2)
O1 C13 1.303(18)
O2 C15 1.30(2)
C1 C2 1.3900
C1 C6 1.3900
C2 C3 1.3900
C3 C4 1.3900
C4 C5 1.3900
C5 C6 1.3900
C6 C7 1.423(5)
C7 C8 1.3900
C7 N1 1.3900
C8 C9 1.3900
C9 C10 1.3900
C10 C11 1.3900
C11 N1 1.3900
C12 C13 1.556(19)
C13 C14 1.38(2)
C14 C15 1.42(3)
C14 C17 1.537(7)
C15 C16 1.39(3)
C17 C18 1.3900
C17 C22 1.3900
C18 C19 1.3900
C18 C24 1.522(15)
C19 C20 1.3900
C19 C25 1.457(16)
C20 C21 1.3900
C21 C22 1.3900
C21 C26 1.601(17)
C22 C23 1.519(18)
C27 C28 1.3900
C27 C32 1.3900
C28 C29 1.3900
C28 C35 1.510(18)
C29 C30 1.3900
C30 C31 1.3900
C30 C33 1.42(2)
C31 C32 1.3900
C32 C34 1.482(17)
C36 C37 1.3900
C36 C41 1.3900
C37 C38 1.3900
C37 C43 1.552(18)
C38 C39 1.3900
C39 C40 1.3900
C39 C44 1.643(15)
C40 C41 1.3900
C41 C42 1.481(17)
